data_1549209
loop_
_publ_author_name
'Safaei, Elham'
'Alaji, Zahra'
'Panahi, Farhad'
'Wojtczak, Andrzej'
'Jagli\<ci\'c, Janez Zvonko'

_publ_section_title
;
 Synthesis and characterization of a novel oxo-bridged binuclear iron(iii)
 complex: its catalytic application in the synthesis of benzoxazoles using
 benzyl alcohol in water
;
_journal_issue 9
_journal_name_full 'New Journal of Chemistry'
_journal_page_first 7230
_journal_paper_doi 10.1039/C8NJ00921J
_journal_volume 42
_journal_year 2018
_chemical_formula_moiety 'C56 H66 Fe2 N6 O5'
_chemical_formula_sum 'C56 H66 Fe2 N6 O5'
_chemical_formula_weight 1014.84
_space_group_crystal_system monoclinic
_space_group_IT_number 15
_space_group_name_Hall '-C 2yc'
_space_group_name_H-M_alt 'C 1 2/c 1'
_symmetry_space_group_name_Hall '-C 2yc'
_symmetry_space_group_name_H-M 'C 1 2/c 1'
_atom_sites_solution_hydrogens difmap
_atom_sites_solution_primary direct
_atom_sites_solution_secondary difmap
_audit_creation_method SHELXL-2016/6
_audit_update_record
;
2017-07-17 deposited with the CCDC.
2018-04-04 downloaded from the CCDC.
;
_cell_angle_alpha 90
_cell_angle_beta 112.785(7)
_cell_angle_gamma 90
_cell_formula_units_Z 4
_cell_length_a 25.1440(14)
_cell_length_b 13.5600(6)
_cell_length_c 17.3063(9)
_cell_measurement_reflns_used 8923
_cell_measurement_temperature 293(2)
_cell_measurement_theta_max 28.0133
_cell_measurement_theta_min 2.3431
_cell_volume 5440.2(6)
_computing_cell_refinement 'CrysAlisPro 1.171.38.43 (Rigaku OD, 2015)'
_computing_data_collection 'CrysAlisPro 1.171.38.43 (Rigaku OD, 2015)'
_computing_data_reduction 'CrysAlisPro 1.171.38.43 (Rigaku OD, 2015)'
_computing_publication_material 'CIFTAB-2016 (Sheldrick, 2016)'
_computing_structure_refinement 'SHELXL-2016/6 (Sheldrick, 2016)'
_computing_structure_solution 'SHELXS-2014 (Sheldrick, 2014)'
_diffrn_ambient_temperature 293(2)
_diffrn_detector_area_resol_mean 8.2564
_diffrn_measured_fraction_theta_full 0.998
_diffrn_measured_fraction_theta_max 0.896
_diffrn_measurement_device_type 'Oxford Sapphire CCD'
_diffrn_measurement_method \q/2\q
_diffrn_radiation_type MoK\a
_diffrn_radiation_wavelength 0.71073
_diffrn_reflns_av_R_equivalents 0.0327
_diffrn_reflns_av_unetI/netI 0.0332
_diffrn_reflns_Laue_measured_fraction_full 0.998
_diffrn_reflns_Laue_measured_fraction_max 0.896
_diffrn_reflns_limit_h_max 32
_diffrn_reflns_limit_h_min -31
_diffrn_reflns_limit_k_max 17
_diffrn_reflns_limit_k_min -17
_diffrn_reflns_limit_l_max 19
_diffrn_reflns_limit_l_min -22
_diffrn_reflns_number 17570
_diffrn_reflns_point_group_measured_fraction_full 0.998
_diffrn_reflns_point_group_measured_fraction_max 0.896
_diffrn_reflns_theta_full 25.000
_diffrn_reflns_theta_max 28.141
_diffrn_reflns_theta_min 2.351
_diffrn_source 'fine-focus sealed tube'
_exptl_absorpt_coefficient_mu 0.584
_exptl_absorpt_correction_T_max 0.895
_exptl_absorpt_correction_T_min 0.791
_exptl_absorpt_correction_type analytical
_exptl_absorpt_process_details 'CrysAlisPro 1.171.38.43 (Rigaku OD, 2015)'
_exptl_crystal_colour brown
_exptl_crystal_density_diffrn 1.239
_exptl_crystal_description plate
_exptl_crystal_F_000 2144
_exptl_crystal_recrystallization_method 'Re-crystallisation from solvent'
_exptl_crystal_size_max 0.532
_exptl_crystal_size_mid 0.493
_exptl_crystal_size_min 0.257
_refine_diff_density_max 0.373
_refine_diff_density_min -0.223
_refine_diff_density_rms 0.056
_refine_ls_extinction_method none
_refine_ls_goodness_of_fit_ref 0.998
_refine_ls_hydrogen_treatment constr
_refine_ls_matrix_type full
_refine_ls_number_parameters 312
_refine_ls_number_reflns 5962
_refine_ls_number_restraints 6
_refine_ls_restrained_S_all 0.998
_refine_ls_R_factor_all 0.0653
_refine_ls_R_factor_gt 0.0416
_refine_ls_shift/su_max 0.000
_refine_ls_shift/su_mean 0.000
_refine_ls_structure_factor_coef Fsqd
_refine_ls_weighting_details 'w=1/[\s^2^(Fo^2^)+(0.0731P)^2^+1.4588P] where P=(Fo^2^+2Fc^2^)/3'
_refine_ls_weighting_scheme calc
_refine_ls_wR_factor_gt 0.1114
_refine_ls_wR_factor_ref 0.1234
_reflns_Friedel_coverage 0.000
_reflns_number_gt 4230
_reflns_number_total 5962
_reflns_threshold_expression 'I > 2\s(I)'
_cod_data_source_file c8nj00921j2.cif
_cod_data_source_block e710a
_cod_depositor_comments
;

2019-01-24
Z value and formula fixed to values more according to usual
chemical conventions.                 miguel

 Adding full bibliography for 1549209.cif.
;
_cod_original_cell_volume 5440.1(5)
_cod_original_formula_sum 'C28 H33 Fe N3 O2.50'
_cod_original_formula_units_Z 8
_cod_original_formula_weight 507.42
_cod_database_code 1549209
_shelx_shelxl_version_number 2016/6
_shelx_space_group_comment
;
The symmetry employed for this shelxl refinement is uniquely defined
by the following loop, which should always be used as a source of
symmetry information in preference to the above space-group names.
They are only intended as comments.
;
_shelx_estimated_absorpt_t_min 0.746
_shelx_estimated_absorpt_t_max 0.864

loop_
_space_group_symop_operation_xyz
'x, y, z'
'-x, y, -z+1/2'
'x+1/2, y+1/2, z'
'-x+1/2, y+1/2, -z+1/2'
'-x, -y, -z'
'x, -y, z-1/2'
'-x+1/2, -y+1/2, -z'
'x+1/2, -y+1/2, z-1/2'

loop_
_atom_site_label
_atom_site_type_symbol
_atom_site_fract_x
_atom_site_fract_y
_atom_site_fract_z
_atom_site_U_iso_or_equiv
_atom_site_adp_type
_atom_site_occupancy
_atom_site_site_symmetry_order
_atom_site_calc_flag
_atom_site_refinement_flags_posn
_atom_site_refinement_flags_adp
_atom_site_refinement_flags_occupancy
Fe1 Fe 0.03454(2) 0.16453(2) 0.18297(2) 0.04002(12) Uani 1 1 d . . .
O2 O 0.000000 0.20335(15) 0.250000 0.0502(5) Uani 1 2 d S T P
O1 O 0.11189(6) 0.12401(11) 0.25446(10) 0.0510(4) Uani 1 1 d . . .
C1 C 0.11671(9) 0.03000(16) 0.27652(13) 0.0443(5) Uani 1 1 d . . .
C2 C 0.16579(10) -0.0082(2) 0.34208(14) 0.0540(6) Uani 1 1 d . . .
C3 C 0.16681(12) -0.1089(2) 0.35559(16) 0.0651(7) Uani 1 1 d . . .
H3A H 0.198853 -0.134760 0.398790 0.078 Uiso 1 1 calc R U .
C4 C 0.12343(12) -0.17445(18) 0.30932(16) 0.0618(7) Uani 1 1 d . . .
C5 C 0.07474(11) -0.13500(17) 0.24730(15) 0.0517(6) Uani 1 1 d . . .
H5A H 0.044150 -0.175893 0.216601 0.062 Uiso 1 1 calc R U .
C6 C 0.07159(9) -0.03461(15) 0.23095(13) 0.0422(5) Uani 1 1 d . . .
N1 N 0.02584(7) 0.01448(12) 0.16609(10) 0.0397(4) Uani 1 1 d . . .
C7 C -0.01456(9) -0.02993(16) 0.10645(13) 0.0463(5) Uani 1 1 d . . .
H7A H -0.015755 -0.098306 0.109676 0.056 Uiso 1 1 calc R U .
C8 C -0.05846(9) 0.01652(18) 0.03459(13) 0.0482(5) Uani 1 1 d . . .
C9 C -0.10032(11) -0.0475(2) -0.01823(15) 0.0657(7) Uani 1 1 d . . .
H9A H -0.099567 -0.113431 -0.003133 0.079 Uiso 1 1 calc R U .
C10 C -0.14263(12) -0.0158(3) -0.09192(17) 0.0790(9) Uani 1 1 d . . .
H10A H -0.170199 -0.059337 -0.126381 0.095 Uiso 1 1 calc R U .
C11 C -0.14313(12) 0.0816(3) -0.11325(16) 0.0778(9) Uani 1 1 d . . .
H11A H -0.171546 0.103669 -0.162997 0.093 Uiso 1 1 calc R U .
C12 C -0.10359(11) 0.1469(2) -0.06428(15) 0.0647(7) Uani 1 1 d . . .
H12A H -0.105854 0.212392 -0.081196 0.078 Uiso 1 1 calc R U .
C13 C -0.05846(10) 0.11780(18) 0.01274(13) 0.0489(5) Uani 1 1 d . . .
N2 N -0.01696(8) 0.18240(13) 0.06157(11) 0.0474(4) Uani 1 1 d . . .
C14 C -0.01421(11) 0.27716(18) 0.02648(16) 0.0619(7) Uani 1 1 d . . .
H14A H -0.014056 0.265983 -0.029379 0.074 Uiso 1 1 calc R U .
C15 C 0.04125(11) 0.32844(17) 0.07790(17) 0.0586(6) Uani 1 1 d . . .
C16 C 0.05981(14) 0.4131(2) 0.0507(2) 0.0767(9) Uani 1 1 d . . .
H16A H 0.038296 0.439212 -0.001873 0.092 Uiso 1 1 calc R U .
C17 C 0.10955(15) 0.4578(2) 0.1012(3) 0.0890(10) Uani 1 1 d . . .
H17A H 0.122217 0.514501 0.083403 0.107 Uiso 1 1 calc R U .
C18 C 0.14087(15) 0.4187(2) 0.1785(3) 0.0938(11) Uani 1 1 d . . .
H18A H 0.175062 0.448208 0.213688 0.113 Uiso 1 1 calc R U .
C19 C 0.12074(13) 0.3345(2) 0.2033(2) 0.0769(8) Uani 1 1 d . . .
H19A H 0.141794 0.307345 0.255640 0.092 Uiso 1 1 calc R U .
N3 N 0.07170(9) 0.29137(14) 0.15356(13) 0.0575(5) Uani 1 1 d . . .
C20 C 0.21452(10) 0.0613(2) 0.39376(16) 0.0687(7) Uani 1 1 d . . .
C21 C 0.24147(12) 0.1070(3) 0.3367(2) 0.0845(9) Uani 1 1 d . . .
H21A H 0.272100 0.150664 0.368852 0.101 Uiso 1 1 calc R U .
H21B H 0.256625 0.055648 0.312886 0.101 Uiso 1 1 calc R U .
H21C H 0.212627 0.143252 0.292665 0.101 Uiso 1 1 calc R U .
C22 C 0.19070(13) 0.1414(3) 0.43367(19) 0.0857(10) Uani 1 1 d . . .
H22A H 0.173967 0.111405 0.469208 0.103 Uiso 1 1 calc R U .
H22B H 0.221424 0.184635 0.466379 0.103 Uiso 1 1 calc R U .
H22C H 0.161736 0.178631 0.390475 0.103 Uiso 1 1 calc R U .
C23 C 0.26207(13) 0.0055(3) 0.4636(2) 0.1114(14) Uani 1 1 d . . .
H23A H 0.246263 -0.024059 0.500507 0.134 Uiso 1 1 calc R U .
H23B H 0.277534 -0.045102 0.439495 0.134 Uiso 1 1 calc R U .
H23C H 0.292224 0.050513 0.494725 0.134 Uiso 1 1 calc R U .
C24 C 0.13033(16) -0.2859(2) 0.3275(2) 0.0848(10) Uani 1 1 d . . .
C25 C 0.1886(2) -0.3215(3) 0.3323(4) 0.150(2) Uani 1 1 d . . .
H25A H 0.192109 -0.308991 0.279876 0.180 Uiso 1 1 calc R U .
H25B H 0.218555 -0.286936 0.376316 0.180 Uiso 1 1 calc R U .
H25C H 0.192142 -0.390947 0.343784 0.180 Uiso 1 1 calc R U .
C26 C 0.0854(3) -0.3464(3) 0.2587(4) 0.161(2) Uani 1 1 d . . .
H26A H 0.088579 -0.333275 0.206095 0.193 Uiso 1 1 calc R U .
H26B H 0.091953 -0.415334 0.271642 0.193 Uiso 1 1 calc R U .
H26C H 0.047556 -0.328769 0.254939 0.193 Uiso 1 1 calc R U .
C27 C 0.1258(3) -0.3059(3) 0.4092(4) 0.198(3) Uani 1 1 d . U .
H27A H 0.088971 -0.283684 0.407015 0.237 Uiso 1 1 calc R U .
H27C H 0.129518 -0.375427 0.420426 0.237 Uiso 1 1 calc R U .
H27B H 0.155930 -0.271416 0.452957 0.237 Uiso 1 1 calc R U .
O3 O -0.06161(9) 0.34347(14) 0.01673(14) 0.0798(6) Uani 1 1 d . . .
C28 C -0.07124(16) 0.3606(3) 0.0926(3) 0.1024(12) Uani 1 1 d . . .
H28A H -0.103141 0.404984 0.081067 0.123 Uiso 1 1 calc R U .
H28B H -0.079745 0.299162 0.112897 0.123 Uiso 1 1 calc R U .
H28C H -0.037247 0.389030 0.134216 0.123 Uiso 1 1 calc R U .

loop_
_atom_site_aniso_label
_atom_site_aniso_U_11
_atom_site_aniso_U_22
_atom_site_aniso_U_33
_atom_site_aniso_U_23
_atom_site_aniso_U_13
_atom_site_aniso_U_12
Fe1 0.04524(18) 0.03538(17) 0.04117(18) 0.00784(12) 0.01863(13) 0.00427(13)
O2 0.0616(13) 0.0424(11) 0.0528(12) 0.000 0.0291(11) 0.000
O1 0.0457(8) 0.0444(8) 0.0574(9) 0.0062(7) 0.0140(7) 0.0013(7)
C1 0.0462(12) 0.0480(12) 0.0404(11) 0.0076(9) 0.0185(9) 0.0104(10)
C2 0.0477(12) 0.0721(16) 0.0430(12) 0.0133(11) 0.0187(10) 0.0151(12)
C3 0.0617(16) 0.0792(18) 0.0547(14) 0.0288(13) 0.0227(13) 0.0316(15)
C4 0.0783(18) 0.0532(14) 0.0619(15) 0.0239(12) 0.0361(14) 0.0267(13)
C5 0.0661(15) 0.0434(11) 0.0514(13) 0.0089(10) 0.0291(12) 0.0102(11)
C6 0.0479(12) 0.0426(11) 0.0388(10) 0.0096(9) 0.0198(9) 0.0132(9)
N1 0.0448(10) 0.0381(9) 0.0379(9) 0.0063(7) 0.0178(8) 0.0067(7)
C7 0.0529(13) 0.0421(11) 0.0475(12) 0.0010(9) 0.0233(10) 0.0015(10)
C8 0.0437(12) 0.0652(14) 0.0352(11) 0.0006(10) 0.0149(9) 0.0011(11)
C9 0.0584(15) 0.0850(19) 0.0521(14) -0.0100(13) 0.0195(12) -0.0089(14)
C10 0.0566(16) 0.129(3) 0.0475(14) -0.0178(17) 0.0152(13) -0.0187(18)
C11 0.0590(17) 0.130(3) 0.0381(13) 0.0074(16) 0.0118(12) 0.0077(18)
C12 0.0571(15) 0.092(2) 0.0438(13) 0.0178(13) 0.0179(12) 0.0166(14)
C13 0.0470(12) 0.0669(14) 0.0369(11) 0.0101(10) 0.0208(10) 0.0124(11)
N2 0.0506(10) 0.0495(10) 0.0442(10) 0.0162(8) 0.0207(8) 0.0115(8)
C14 0.0732(17) 0.0589(15) 0.0595(14) 0.0286(12) 0.0322(13) 0.0202(13)
C15 0.0651(15) 0.0474(13) 0.0781(17) 0.0227(12) 0.0440(14) 0.0160(12)
C16 0.087(2) 0.0570(16) 0.106(2) 0.0353(16) 0.0586(19) 0.0168(16)
C17 0.097(2) 0.0535(16) 0.139(3) 0.0284(19) 0.071(2) 0.0008(17)
C18 0.086(2) 0.0633(18) 0.135(3) 0.015(2) 0.046(2) -0.0168(17)
C19 0.0732(18) 0.0585(16) 0.097(2) 0.0118(15) 0.0304(17) -0.0133(14)
N3 0.0602(12) 0.0451(10) 0.0715(13) 0.0138(10) 0.0303(11) 0.0004(9)
C20 0.0423(13) 0.101(2) 0.0572(15) 0.0137(14) 0.0128(11) 0.0019(14)
C21 0.0501(15) 0.115(3) 0.090(2) 0.0161(19) 0.0289(15) 0.0013(16)
C22 0.0708(19) 0.117(3) 0.0659(18) -0.0262(17) 0.0226(15) -0.0266(18)
C23 0.0589(18) 0.160(4) 0.084(2) 0.037(2) -0.0065(17) -0.005(2)
C24 0.116(3) 0.0578(17) 0.091(2) 0.0317(16) 0.051(2) 0.0378(18)
C25 0.169(5) 0.094(3) 0.211(6) 0.038(3) 0.101(4) 0.075(3)
C26 0.208(6) 0.049(2) 0.188(5) 0.029(3) 0.035(5) 0.024(3)
C27 0.397(10) 0.087(3) 0.206(6) 0.082(3) 0.223(7) 0.088(4)
O3 0.0786(13) 0.0722(12) 0.0914(14) 0.0394(11) 0.0360(12) 0.0305(10)
C28 0.094(3) 0.082(2) 0.144(3) 0.029(2) 0.061(3) 0.0417(19)

loop_
_atom_type_symbol
_atom_type_description
_atom_type_scat_dispersion_real
_atom_type_scat_dispersion_imag
_atom_type_scat_source
C C 0.0033 0.0016 'International Tables Vol C Tables 4.2.6.8 and 6.1.1.4'
H H 0.0000 0.0000 'International Tables Vol C Tables 4.2.6.8 and 6.1.1.4'
N N 0.0061 0.0033 'International Tables Vol C Tables 4.2.6.8 and 6.1.1.4'
O O 0.0106 0.0060 'International Tables Vol C Tables 4.2.6.8 and 6.1.1.4'
Fe Fe 0.3463 0.8444 'International Tables Vol C Tables 4.2.6.8 and 6.1.1.4'

loop_
_geom_angle_atom_site_label_1
_geom_angle_atom_site_label_2
_geom_angle_atom_site_label_3
_geom_angle
_geom_angle_site_symmetry_3
O2 Fe1 O1 106.90(5) .
O2 Fe1 N2 111.52(6) .
O1 Fe1 N2 141.51(7) .
O2 Fe1 N1 109.52(8) .
O1 Fe1 N1 80.51(7) .
N2 Fe1 N1 88.90(7) .
O2 Fe1 N3 106.85(9) .
O1 Fe1 N3 87.50(7) .
N2 Fe1 N3 79.40(8) .
N1 Fe1 N3 143.60(7) .
Fe1 O2 Fe1 145.53(13) 2
C1 O1 Fe1 114.51(13) .
O1 C1 C6 118.30(18) .
O1 C1 C2 122.6(2) .
C6 C1 C2 119.1(2) .
C3 C2 C1 116.8(2) .
C3 C2 C20 123.4(2) .
C1 C2 C20 119.8(2) .
C2 C3 C4 125.0(2) .
C2 C3 H3A 117.5 .
C4 C3 H3A 117.5 .
C5 C4 C3 117.3(2) .
C5 C4 C24 122.2(3) .
C3 C4 C24 120.5(2) .
C4 C5 C6 120.1(2) .
C4 C5 H5A 120.0 .
C6 C5 H5A 120.0 .
C5 C6 C1 121.8(2) .
C5 C6 N1 125.8(2) .
C1 C6 N1 112.36(18) .
C7 N1 C6 124.11(18) .
C7 N1 Fe1 125.90(14) .
C6 N1 Fe1 109.99(13) .
N1 C7 C8 126.1(2) .
N1 C7 H7A 117.0 .
C8 C7 H7A 117.0 .
C9 C8 C13 120.2(2) .
C9 C8 C7 115.0(2) .
C13 C8 C7 124.7(2) .
C10 C9 C8 121.9(3) .
C10 C9 H9A 119.0 .
C8 C9 H9A 119.0 .
C9 C10 C11 118.3(3) .
C9 C10 H10A 120.9 .
C11 C10 H10A 120.9 .
C12 C11 C10 122.2(3) .
C12 C11 H11A 118.9 .
C10 C11 H11A 118.9 .
C11 C12 C13 121.8(3) .
C11 C12 H12A 119.1 .
C13 C12 H12A 119.1 .
N2 C13 C8 121.98(19) .
N2 C13 C12 122.4(2) .
C8 C13 C12 115.6(2) .
C13 N2 C14 117.42(19) .
C13 N2 Fe1 126.46(14) .
C14 N2 Fe1 115.68(16) .
N2 C14 O3 115.6(2) .
N2 C14 C15 110.46(19) .
O3 C14 C15 108.3(2) .
N2 C14 H14A 107.4 .
O3 C14 H14A 107.4 .
C15 C14 H14A 107.4 .
N3 C15 C16 120.3(3) .
N3 C15 C14 117.1(2) .
C16 C15 C14 122.6(2) .
C17 C16 C15 119.8(3) .
C17 C16 H16A 120.1 .
C15 C16 H16A 120.1 .
C16 C17 C18 119.6(3) .
C16 C17 H17A 120.2 .
C18 C17 H17A 120.2 .
C17 C18 C19 118.8(3) .
C17 C18 H18A 120.6 .
C19 C18 H18A 120.6 .
N3 C19 C18 121.3(3) .
N3 C19 H19A 119.4 .
C18 C19 H19A 119.4 .
C19 N3 C15 120.3(2) .
C19 N3 Fe1 125.87(18) .
C15 N3 Fe1 113.86(17) .
C21 C20 C2 109.1(2) .
C21 C20 C22 110.7(3) .
C2 C20 C22 109.7(2) .
C21 C20 C23 107.7(2) .
C2 C20 C23 111.1(3) .
C22 C20 C23 108.5(3) .
C20 C21 H21A 109.5 .
C20 C21 H21B 109.5 .
H21A C21 H21B 109.5 .
C20 C21 H21C 109.5 .
H21A C21 H21C 109.5 .
H21B C21 H21C 109.5 .
C20 C22 H22A 109.5 .
C20 C22 H22B 109.5 .
H22A C22 H22B 109.5 .
C20 C22 H22C 109.5 .
H22A C22 H22C 109.5 .
H22B C22 H22C 109.5 .
C20 C23 H23A 109.5 .
C20 C23 H23B 109.5 .
H23A C23 H23B 109.5 .
C20 C23 H23C 109.5 .
H23A C23 H23C 109.5 .
H23B C23 H23C 109.5 .
C27 C24 C25 108.6(4) .
C27 C24 C26 109.8(4) .
C25 C24 C26 106.2(4) .
C27 C24 C4 109.2(3) .
C25 C24 C4 110.7(3) .
C26 C24 C4 112.2(3) .
C24 C25 H25A 109.5 .
C24 C25 H25B 109.5 .
H25A C25 H25B 109.5 .
C24 C25 H25C 109.5 .
H25A C25 H25C 109.5 .
H25B C25 H25C 109.5 .
C24 C26 H26A 109.5 .
C24 C26 H26B 109.5 .
H26A C26 H26B 109.5 .
C24 C26 H26C 109.5 .
H26A C26 H26C 109.5 .
H26B C26 H26C 109.5 .
C24 C27 H27A 109.5 .
C24 C27 H27C 109.5 .
H27A C27 H27C 109.5 .
C24 C27 H27B 109.5 .
H27A C27 H27B 109.5 .
H27C C27 H27B 109.5 .
C28 O3 C14 114.5(2) .
O3 C28 H28A 109.5 .
O3 C28 H28B 109.5 .
H28A C28 H28B 109.5 .
O3 C28 H28C 109.5 .
H28A C28 H28C 109.5 .
H28B C28 H28C 109.5 .

loop_
_geom_bond_atom_site_label_1
_geom_bond_atom_site_label_2
_geom_bond_distance
Fe1 O2 1.7769(7)
Fe1 O1 1.9369(15)
Fe1 N2 2.0105(18)
Fe1 N1 2.0551(17)
Fe1 N3 2.1115(19)
O1 C1 1.323(3)
C1 C6 1.408(3)
C1 C2 1.412(3)
C2 C3 1.384(4)
C2 C20 1.530(4)
C3 C4 1.395(4)
C3 H3A 0.9300
C4 C5 1.385(3)
C4 C24 1.540(4)
C5 C6 1.386(3)
C5 H5A 0.9300
C6 N1 1.424(2)
N1 C7 1.284(3)
C7 C8 1.449(3)
C7 H7A 0.9300
C8 C9 1.397(3)
C8 C13 1.424(3)
C9 C10 1.375(4)
C9 H9A 0.9300
C10 C11 1.370(5)
C10 H10A 0.9300
C11 C12 1.356(4)
C11 H11A 0.9300
C12 C13 1.431(3)
C12 H12A 0.9300
C13 N2 1.374(3)
N2 C14 1.434(3)
C14 O3 1.450(3)
C14 C15 1.503(4)
C14 H14A 0.9800
C15 N3 1.333(3)
C15 C16 1.389(3)
C16 C17 1.359(5)
C16 H16A 0.9300
C17 C18 1.369(5)
C17 H17A 0.9300
C18 C19 1.383(4)
C18 H18A 0.9300
C19 N3 1.335(3)
C19 H19A 0.9300
C20 C21 1.528(4)
C20 C22 1.529(4)
C20 C23 1.532(4)
C21 H21A 0.9600
C21 H21B 0.9600
C21 H21C 0.9600
C22 H22A 0.9600
C22 H22B 0.9600
C22 H22C 0.9600
C23 H23A 0.9600
C23 H23B 0.9600
C23 H23C 0.9600
C24 C27 1.486(5)
C24 C25 1.514(5)
C24 C26 1.525(6)
C25 H25A 0.9600
C25 H25B 0.9600
C25 H25C 0.9600
C26 H26A 0.9600
C26 H26B 0.9600
C26 H26C 0.9600
C27 H27A 0.9600
C27 H27C 0.9600
C27 H27B 0.9600
O3 C28 1.443(4)
C28 H28A 0.9600
C28 H28B 0.9600
C28 H28C 0.9600

loop_
_geom_hbond_atom_site_label_D
_geom_hbond_atom_site_label_H
_geom_hbond_atom_site_label_A
_geom_hbond_distance_DH
_geom_hbond_distance_HA
_geom_hbond_distance_DA
_geom_hbond_angle_DHA
C12 H12A O3 0.93 2.41 3.006(4) 121.8

loop_
_geom_torsion_atom_site_label_1
_geom_torsion_atom_site_label_2
_geom_torsion_atom_site_label_3
_geom_torsion_atom_site_label_4
_geom_torsion
_geom_torsion_site_symmetry_4
O1 Fe1 O2 Fe1 -77.52(5) 2
N2 Fe1 O2 Fe1 104.94(6) 2
N1 Fe1 O2 Fe1 8.18(5) 2
N3 Fe1 O2 Fe1 -170.07(6) 2
Fe1 O1 C1 C6 16.1(2) .
Fe1 O1 C1 C2 -165.70(17) .
O1 C1 C2 C3 -176.3(2) .
C6 C1 C2 C3 1.8(3) .
O1 C1 C2 C20 3.4(3) .
C6 C1 C2 C20 -178.4(2) .
C1 C2 C3 C4 0.3(4) .
C20 C2 C3 C4 -179.5(2) .
C2 C3 C4 C5 -2.6(4) .
C2 C3 C4 C24 177.4(3) .
C3 C4 C5 C6 2.7(4) .
C24 C4 C5 C6 -177.3(2) .
C4 C5 C6 C1 -0.6(3) .
C4 C5 C6 N1 176.1(2) .
O1 C1 C6 C5 176.5(2) .
C2 C1 C6 C5 -1.7(3) .
O1 C1 C6 N1 -0.6(3) .
C2 C1 C6 N1 -178.83(18) .
C5 C6 N1 C7 -10.7(3) .
C1 C6 N1 C7 166.3(2) .
C5 C6 N1 Fe1 169.16(18) .
C1 C6 N1 Fe1 -13.8(2) .
C6 N1 C7 C8 -173.2(2) .
Fe1 N1 C7 C8 6.9(3) .
N1 C7 C8 C9 -175.2(2) .
N1 C7 C8 C13 9.7(4) .
C13 C8 C9 C10 -0.3(4) .
C7 C8 C9 C10 -175.6(2) .
C8 C9 C10 C11 0.0(4) .
C9 C10 C11 C12 -0.1(5) .
C10 C11 C12 C13 0.5(4) .
C9 C8 C13 N2 -177.8(2) .
C7 C8 C13 N2 -3.0(3) .
C9 C8 C13 C12 0.6(3) .
C7 C8 C13 C12 175.5(2) .
C11 C12 C13 N2 177.7(2) .
C11 C12 C13 C8 -0.7(4) .
C8 C13 N2 C14 168.3(2) .
C12 C13 N2 C14 -10.1(3) .
C8 C13 N2 Fe1 -19.8(3) .
C12 C13 N2 Fe1 161.88(17) .
C13 N2 C14 O3 70.3(3) .
Fe1 N2 C14 O3 -102.6(2) .
C13 N2 C14 C15 -166.2(2) .
Fe1 N2 C14 C15 20.9(3) .
N2 C14 C15 N3 -14.0(3) .
O3 C14 C15 N3 113.6(2) .
N2 C14 C15 C16 168.6(2) .
O3 C14 C15 C16 -63.8(3) .
N3 C15 C16 C17 0.6(4) .
C14 C15 C16 C17 178.0(3) .
C15 C16 C17 C18 0.0(5) .
C16 C17 C18 C19 -0.3(5) .
C17 C18 C19 N3 -0.1(5) .
C18 C19 N3 C15 0.8(4) .
C18 C19 N3 Fe1 -178.8(2) .
C16 C15 N3 C19 -1.0(4) .
C14 C15 N3 C19 -178.6(2) .
C16 C15 N3 Fe1 178.6(2) .
C14 C15 N3 Fe1 1.1(3) .
C3 C2 C20 C21 115.9(3) .
C1 C2 C20 C21 -63.8(3) .
C3 C2 C20 C22 -122.7(3) .
C1 C2 C20 C22 57.5(3) .
C3 C2 C20 C23 -2.7(4) .
C1 C2 C20 C23 177.5(2) .
C5 C4 C24 C27 -109.1(4) .
C3 C4 C24 C27 70.9(5) .
C5 C4 C24 C25 131.4(4) .
C3 C4 C24 C25 -48.6(4) .
C5 C4 C24 C26 12.9(5) .
C3 C4 C24 C26 -167.1(4) .
N2 C14 O3 C28 54.8(3) .
C15 C14 O3 C28 -69.7(3) .
